data_4112336
loop_
_publ_author_name
'Nicole M. Brunkan'
'Donna M. Brestensky'
'William D. Jones'

_publ_section_title
;
 Kinetics, Thermodynamics, and Effect of BPh3 on Competitive C-C and C-H
 Bond Activation Reactions in the Interconversion of Allyl Cyanide by
 [Ni(dippe)]
;
_journal_name_full 'Journal of the American Chemical Society'
_journal_page_first 3627
_journal_page_last 3641
_journal_paper_doi 10.1021/ja037002e
_journal_volume 126
_journal_year 2004
_chemical_formula_sum 'C36 H52 B N Ni P2'
_chemical_formula_weight 630.25
_chemical_name_common Ni(dippe)(allyl)(CNBPh3)
_chemical_name_systematic
; 
 ? 
;
_space_group_IT_number 14
_symmetry_cell_setting monoclinic
_symmetry_space_group_name_Hall '-P 2yn'
_symmetry_space_group_name_H-M 'P 1 21/n 1'
_atom_sites_solution_hydrogens geom
_atom_sites_solution_primary direct
_atom_sites_solution_secondary difmap
_audit_creation_method SHELXL-97
_cell_angle_alpha 90.00
_cell_angle_beta 104.8780(10)
_cell_angle_gamma 90.00
_cell_formula_units_Z 4
_cell_length_a 14.7082(9)
_cell_length_b 14.3447(9)
_cell_length_c 17.1722(11)
_cell_measurement_temperature 193(2)
_cell_volume 3501.6(4)
_computing_cell_refinement 'Bruker SMART'
_computing_data_collection 'Bruker SMART'
_computing_data_reduction 'Bruker SHELXTL'
_computing_molecular_graphics 'Bruker SHELXTL'
_computing_publication_material 'Bruker SHELXTL'
_computing_structure_refinement 'SHELXL-97 (Sheldrick, 1997)'
_computing_structure_solution 'SHELXS-97 (Sheldrick, 1990)'
_diffrn_ambient_temperature 193(2)
_diffrn_measured_fraction_theta_full 0.946
_diffrn_measured_fraction_theta_max 0.946
_diffrn_measurement_device_type 'CCD area detector'
_diffrn_measurement_method 'phi and omega scans'
_diffrn_radiation_monochromator graphite
_diffrn_radiation_source 'normal-focus sealed tube'
_diffrn_radiation_type MoK\a
_diffrn_radiation_wavelength 0.71073
_diffrn_reflns_av_R_equivalents 0.0191
_diffrn_reflns_av_sigmaI/netI 0.0279
_diffrn_reflns_limit_h_max 19
_diffrn_reflns_limit_h_min -19
_diffrn_reflns_limit_k_max 6
_diffrn_reflns_limit_k_min -19
_diffrn_reflns_limit_l_max 22
_diffrn_reflns_limit_l_min -21
_diffrn_reflns_number 21403
_diffrn_reflns_theta_full 28.27
_diffrn_reflns_theta_max 28.27
_diffrn_reflns_theta_min 1.63
_exptl_absorpt_coefficient_mu 0.670
_exptl_absorpt_correction_T_max 0.928068
_exptl_absorpt_correction_T_min 0.834960
_exptl_absorpt_correction_type SADABS
_exptl_crystal_colour Orange
_exptl_crystal_density_diffrn 1.196
_exptl_crystal_density_meas ?
_exptl_crystal_description Prism
_exptl_crystal_F_000 1352
_exptl_crystal_size_max 0.24
_exptl_crystal_size_mid 0.30
_exptl_crystal_size_min 0.38
_refine_diff_density_max 0.286
_refine_diff_density_min -0.310
_refine_diff_density_rms 0.046
_refine_ls_extinction_method none
_refine_ls_goodness_of_fit_ref 1.066
_refine_ls_hydrogen_treatment mixed
_refine_ls_matrix_type full
_refine_ls_number_parameters 370
_refine_ls_number_reflns 8210
_refine_ls_number_restraints 0
_refine_ls_restrained_S_all 1.066
_refine_ls_R_factor_all 0.0428
_refine_ls_R_factor_gt 0.0310
_refine_ls_shift/su_max 0.075
_refine_ls_shift/su_mean 0.005
_refine_ls_structure_factor_coef Fsqd
_refine_ls_weighting_details 'calc w=1/[\s^2^(Fo^2^)+(0.0480P)^2^+0.0507P] where P=(Fo^2^+2Fc^2^)/3'
_refine_ls_weighting_scheme calc
_refine_ls_wR_factor_gt 0.0803
_refine_ls_wR_factor_ref 0.0838
_reflns_number_gt 6754
_reflns_number_total 8210
_reflns_threshold_expression >2sigma(I)
_cod_data_source_file ja037002esi20030701_015834.cif
_cod_data_source_block sad_jonnb15
_cod_depositor_comments
;
The following automatic conversions were performed:

'_exptl_crystal_density_meas' value 'na' was changed to '?' - the
value is perceived as not measured.

Automatic conversion script
Id: cif_fix_values 3008 2015-01-20 13:52:24Z robertas 
;
_cod_database_code 4112336

loop_
_symmetry_equiv_pos_as_xyz
'x, y, z'
'-x+1/2, y+1/2, -z+1/2'
'-x, -y, -z'
'x-1/2, -y-1/2, z-1/2'

loop_
_atom_site_label
_atom_site_type_symbol
_atom_site_fract_x
_atom_site_fract_y
_atom_site_fract_z
_atom_site_U_iso_or_equiv
_atom_site_adp_type
_atom_site_occupancy
_atom_site_symmetry_multiplicity
_atom_site_calc_flag
_atom_site_refinement_flags
Ni1 Ni 0.884078(13) 0.420744(13) 0.245090(11) 0.02352(6) Uani 1 1 d .
P1 P 0.99717(3) 0.52506(3) 0.26228(2) 0.02330(9) Uani 1 1 d .
P2 P 0.82007(3) 0.48140(3) 0.12666(2) 0.02531(9) Uani 1 1 d .
N1 N 0.75366(9) 0.45683(9) 0.35986(8) 0.0296(3) Uani 1 1 d .
B1 B 0.68104(12) 0.45856(13) 0.41444(11) 0.0283(4) Uani 1 1 d .
C1 C 0.80183(10) 0.45140(11) 0.31672(9) 0.0255(3) Uani 1 1 d .
C2 C 0.82520(13) 0.28790(11) 0.21622(11) 0.0389(4) Uani 1 1 d .
H2A H 0.7882 0.2628 0.2507 0.047 Uiso 1 1 calc R
H2B H 0.8003 0.2737 0.1595 0.047 Uiso 1 1 calc R
C3 C 0.92309(13) 0.28650(11) 0.24627(11) 0.0366(4) Uani 1 1 d .
H3A H 0.9634 0.2652 0.2124 0.044 Uiso 1 1 calc R
C4 C 0.96233(12) 0.32183(12) 0.32297(10) 0.0370(4) Uani 1 1 d .
H4A H 1.0300 0.3301 0.3386 0.044 Uiso 1 1 calc R
H4B H 0.9364 0.2995 0.3661 0.044 Uiso 1 1 calc R
C5 C 0.99604(11) 0.61603(11) 0.33855(9) 0.0281(3) Uani 1 1 d .
H5A H 1.0489 0.6583 0.3403 0.034 Uiso 1 1 calc R
C6 C 1.01167(12) 0.57044(12) 0.42172(10) 0.0345(4) Uani 1 1 d .
H6A H 1.0111 0.6175 0.4613 0.052 Uiso 1 1 calc R
H6B H 1.0713 0.5390 0.4352 0.052 Uiso 1 1 calc R
H6C H 0.9624 0.5262 0.4207 0.052 Uiso 1 1 calc R
C7 C 0.90557(12) 0.67374(12) 0.31728(10) 0.0352(4) Uani 1 1 d .
H7A H 0.9079 0.7199 0.3582 0.053 Uiso 1 1 calc R
H7B H 0.8525 0.6336 0.3139 0.053 Uiso 1 1 calc R
H7C H 0.8995 0.7040 0.2663 0.053 Uiso 1 1 calc R
C8 C 1.12199(10) 0.48779(12) 0.28886(9) 0.0296(3) Uani 1 1 d .
H8A H 1.1347 0.4595 0.3425 0.035 Uiso 1 1 calc R
C9 C 1.14052(12) 0.41281(12) 0.23184(10) 0.0370(4) Uani 1 1 d .
H9A H 1.2057 0.3954 0.2475 0.056 Uiso 1 1 calc R
H9B H 1.1252 0.4366 0.1778 0.056 Uiso 1 1 calc R
H9C H 1.1023 0.3592 0.2343 0.056 Uiso 1 1 calc R
C10 C 1.19204(12) 0.56851(13) 0.29471(12) 0.0449(5) Uani 1 1 d .
H10A H 1.2550 0.5444 0.3086 0.067 Uiso 1 1 calc R
H10B H 1.1847 0.6116 0.3354 0.067 Uiso 1 1 calc R
H10C H 1.1802 0.6000 0.2437 0.067 Uiso 1 1 calc R
C11 C 0.69366(11) 0.51365(12) 0.10057(10) 0.0340(4) Uani 1 1 d .
H11A H 0.6777 0.5394 0.0459 0.041 Uiso 1 1 calc R
C12 C 0.67017(13) 0.58727(14) 0.15640(12) 0.0453(5) Uani 1 1 d .
H12A H 0.6041 0.6010 0.1400 0.068 Uiso 1 1 calc R
H12B H 0.7054 0.6430 0.1537 0.068 Uiso 1 1 calc R
H12C H 0.6862 0.5642 0.2107 0.068 Uiso 1 1 calc R
C13 C 0.63295(14) 0.42648(14) 0.09982(15) 0.0569(6) Uani 1 1 d .
H13A H 0.5677 0.4439 0.0863 0.085 Uiso 1 1 calc R
H13B H 0.6494 0.3979 0.1521 0.085 Uiso 1 1 calc R
H13C H 0.6438 0.3831 0.0606 0.085 Uiso 1 1 calc R
C14 C 0.83021(12) 0.41021(11) 0.03881(9) 0.0317(4) Uani 1 1 d .
H14A H 0.7971 0.3515 0.0417 0.038 Uiso 1 1 calc R
C15 C 0.93222(13) 0.38484(15) 0.04365(11) 0.0476(5) Uani 1 1 d .
H15A H 0.9349 0.3482 -0.0025 0.071 Uiso 1 1 calc R
H15B H 0.9577 0.3496 0.0918 0.071 Uiso 1 1 calc R
H15C H 0.9683 0.4408 0.0447 0.071 Uiso 1 1 calc R
C16 C 0.78377(17) 0.45364(14) -0.04305(10) 0.0533(5) Uani 1 1 d .
H16A H 0.7919 0.4131 -0.0852 0.080 Uiso 1 1 calc R
H16B H 0.8124 0.5129 -0.0476 0.080 Uiso 1 1 calc R
H16C H 0.7178 0.4623 -0.0478 0.080 Uiso 1 1 calc R
C17 C 0.98332(11) 0.59056(11) 0.16686(9) 0.0299(3) Uani 1 1 d .
H17A H 1.0054 0.6540 0.1789 0.036 Uiso 1 1 calc R
H17B H 1.0216 0.5617 0.1352 0.036 Uiso 1 1 calc R
C18 C 0.88043(12) 0.59233(11) 0.11778(10) 0.0321(4) Uani 1 1 d .
H18A H 0.8779 0.6037 0.0616 0.039 Uiso 1 1 calc R
H18B H 0.8480 0.6430 0.1366 0.039 Uiso 1 1 calc R
C19 C 0.69792(10) 0.36393(11) 0.46906(9) 0.0283(3) Uani 1 1 d .
C20 C 0.63222(12) 0.33543(13) 0.51099(10) 0.0361(4) Uani 1 1 d .
H20A H 0.5747 0.3662 0.5014 0.043 Uiso 1 1 calc R
C21 C 0.65048(13) 0.26266(13) 0.56647(10) 0.0411(4) Uani 1 1 d .
H21A H 0.6060 0.2466 0.5941 0.049 Uiso 1 1 calc R
C22 C 0.73415(13) 0.21430(12) 0.58075(10) 0.0401(4) Uani 1 1 d .
H22A H 0.7469 0.1666 0.6187 0.048 Uiso 1 1 calc R
C23 C 0.79859(12) 0.23721(12) 0.53841(10) 0.0371(4) Uani 1 1 d .
H23A H 0.8543 0.2036 0.5462 0.044 Uiso 1 1 calc R
C24 C 0.78023(11) 0.31127(11) 0.48356(9) 0.0307(3) Uani 1 1 d .
H24A H 0.8248 0.3260 0.4556 0.037 Uiso 1 1 calc R
C25 C 0.57827(11) 0.46227(12) 0.34964(9) 0.0315(4) Uani 1 1 d .
C26 C 0.52942(13) 0.54409(14) 0.32712(14) 0.0528(5) Uani 1 1 d .
H26A H 0.5530 0.5991 0.3534 0.063 Uiso 1 1 calc R
C27 C 0.44552(15) 0.54724(16) 0.26604(15) 0.0652(7) Uani 1 1 d .
H27A H 0.4145 0.6037 0.2522 0.078 Uiso 1 1 calc R
C28 C 0.40906(13) 0.46742(17) 0.22671(12) 0.0532(5) Uani 1 1 d .
H28A H 0.3535 0.4693 0.1860 0.064 Uiso 1 1 calc R
C29 C 0.45528(14) 0.38442(16) 0.24794(12) 0.0530(5) Uani 1 1 d .
H29A H 0.4313 0.3297 0.2214 0.064 Uiso 1 1 calc R
C30 C 0.53808(13) 0.38235(15) 0.30922(11) 0.0442(4) Uani 1 1 d .
H30A H 0.5677 0.3254 0.3237 0.053 Uiso 1 1 calc R
C31 C 0.70273(11) 0.54935(12) 0.47306(10) 0.0317(4) Uani 1 1 d .
C32 C 0.64663(14) 0.56996(14) 0.52565(12) 0.0469(5) Uani 1 1 d .
H32A H 0.5950 0.5322 0.5248 0.056 Uiso 1 1 calc R
C33 C 0.66511(16) 0.64449(15) 0.57889(13) 0.0561(6) Uani 1 1 d .
H33A H 0.6264 0.6555 0.6131 0.067 Uiso 1 1 calc R
C34 C 0.74033(16) 0.70210(14) 0.58130(12) 0.0523(5) Uani 1 1 d .
H34A H 0.7531 0.7519 0.6172 0.063 Uiso 1 1 calc R
C35 C 0.79656(14) 0.68530(13) 0.53012(11) 0.0452(4) Uani 1 1 d .
H35A H 0.8473 0.7243 0.5309 0.054 Uiso 1 1 calc R
C36 C 0.77778(11) 0.60997(12) 0.47688(10) 0.0353(4) Uani 1 1 d .
H36A H 0.8167 0.5999 0.4428 0.042 Uiso 1 1 calc R

loop_
_atom_site_aniso_label
_atom_site_aniso_U_11
_atom_site_aniso_U_22
_atom_site_aniso_U_33
_atom_site_aniso_U_23
_atom_site_aniso_U_13
_atom_site_aniso_U_12
Ni1 0.02632(10) 0.02171(10) 0.02249(10) 0.00265(7) 0.00621(8) -0.00119(8)
P1 0.02516(18) 0.0236(2) 0.02185(18) 0.00062(15) 0.00738(15) -0.00123(15)
P2 0.0289(2) 0.0234(2) 0.02251(19) 0.00147(15) 0.00461(16) -0.00061(16)
N1 0.0263(6) 0.0322(7) 0.0294(7) 0.0051(6) 0.0058(6) 0.0001(6)
B1 0.0238(8) 0.0346(10) 0.0279(9) 0.0048(7) 0.0095(7) 0.0010(7)
C1 0.0242(7) 0.0279(8) 0.0232(7) 0.0039(6) 0.0041(6) -0.0011(6)
C2 0.0506(10) 0.0254(8) 0.0381(9) 0.0045(7) 0.0068(8) -0.0109(8)
C3 0.0483(10) 0.0198(8) 0.0438(10) 0.0055(7) 0.0159(8) 0.0037(7)
C4 0.0373(9) 0.0318(9) 0.0405(9) 0.0149(7) 0.0074(7) 0.0038(7)
C5 0.0298(7) 0.0267(8) 0.0293(8) -0.0050(6) 0.0101(6) -0.0047(6)
C6 0.0326(8) 0.0449(10) 0.0260(8) -0.0048(7) 0.0075(7) -0.0009(7)
C7 0.0416(9) 0.0287(8) 0.0376(9) -0.0016(7) 0.0146(8) 0.0037(7)
C8 0.0272(7) 0.0355(9) 0.0268(8) -0.0022(7) 0.0083(6) 0.0007(7)
C9 0.0334(8) 0.0435(10) 0.0367(9) -0.0048(8) 0.0134(7) 0.0048(7)
C10 0.0293(8) 0.0530(12) 0.0532(11) -0.0111(9) 0.0118(8) -0.0067(8)
C11 0.0306(8) 0.0349(9) 0.0328(9) 0.0022(7) 0.0014(7) 0.0042(7)
C12 0.0412(10) 0.0457(11) 0.0473(11) -0.0036(9) 0.0082(8) 0.0128(8)
C13 0.0351(10) 0.0482(12) 0.0853(17) -0.0089(11) 0.0118(10) -0.0075(9)
C14 0.0410(9) 0.0298(8) 0.0234(8) -0.0007(6) 0.0067(7) -0.0014(7)
C15 0.0521(11) 0.0564(12) 0.0378(10) -0.0088(9) 0.0182(9) 0.0036(10)
C16 0.0828(16) 0.0490(12) 0.0243(9) 0.0017(8) 0.0066(9) 0.0102(11)
C17 0.0355(8) 0.0292(8) 0.0255(8) 0.0038(6) 0.0091(6) -0.0067(7)
C18 0.0393(9) 0.0256(8) 0.0289(8) 0.0066(6) 0.0042(7) -0.0019(7)
C19 0.0265(7) 0.0324(8) 0.0247(7) -0.0001(6) 0.0044(6) -0.0054(6)
C20 0.0307(8) 0.0426(10) 0.0357(9) 0.0046(7) 0.0096(7) -0.0041(7)
C21 0.0459(10) 0.0450(11) 0.0335(9) 0.0047(8) 0.0122(8) -0.0160(8)
C22 0.0549(11) 0.0304(9) 0.0297(8) 0.0050(7) 0.0010(8) -0.0099(8)
C23 0.0401(9) 0.0308(9) 0.0349(9) -0.0013(7) -0.0002(7) 0.0011(7)
C24 0.0300(8) 0.0329(9) 0.0287(8) -0.0004(7) 0.0068(6) -0.0027(7)
C25 0.0253(7) 0.0420(10) 0.0294(8) 0.0065(7) 0.0111(6) 0.0021(7)
C26 0.0363(10) 0.0409(11) 0.0706(14) 0.0141(10) -0.0055(10) -0.0029(8)
C27 0.0409(11) 0.0548(13) 0.0863(17) 0.0267(13) -0.0084(11) 0.0048(10)
C28 0.0321(9) 0.0777(16) 0.0428(11) 0.0125(11) -0.0032(8) -0.0015(10)
C29 0.0466(11) 0.0636(13) 0.0412(11) -0.0125(10) -0.0025(9) 0.0034(10)
C30 0.0397(9) 0.0521(11) 0.0355(9) -0.0075(8) 0.0001(8) 0.0108(9)
C31 0.0319(8) 0.0343(9) 0.0287(8) 0.0069(7) 0.0070(7) 0.0063(7)
C32 0.0473(11) 0.0471(12) 0.0523(12) -0.0007(9) 0.0238(9) 0.0040(9)
C33 0.0728(14) 0.0527(13) 0.0499(12) -0.0020(10) 0.0284(11) 0.0172(11)
C34 0.0763(14) 0.0359(10) 0.0380(10) -0.0020(8) 0.0024(10) 0.0153(10)
C35 0.0506(11) 0.0352(10) 0.0425(10) 0.0054(8) -0.0014(9) -0.0006(8)
C36 0.0347(9) 0.0379(9) 0.0318(9) 0.0060(7) 0.0062(7) 0.0031(7)

loop_
_atom_type_symbol
_atom_type_description
_atom_type_scat_dispersion_real
_atom_type_scat_dispersion_imag
_atom_type_scat_source
C C 0.0033 0.0016 'International Tables Vol C Tables 4.2.6.8 and 6.1.1.4'
H H 0.0000 0.0000 'International Tables Vol C Tables 4.2.6.8 and 6.1.1.4'
N N 0.0061 0.0033 'International Tables Vol C Tables 4.2.6.8 and 6.1.1.4'
P P 0.1023 0.0942 'International Tables Vol C Tables 4.2.6.8 and 6.1.1.4'
Ni Ni 0.3393 1.1124 'International Tables Vol C Tables 4.2.6.8 and 6.1.1.4'
B B 0.0013 0.0007 'International Tables Vol C Tables 4.2.6.8 and 6.1.1.4'

loop_
_geom_angle_atom_site_label_1
_geom_angle_atom_site_label_2
_geom_angle_atom_site_label_3
_geom_angle
C1 Ni1 C3 115.12(7)
C1 Ni1 C4 94.43(7)
C3 Ni1 C4 39.70(7)
C1 Ni1 C2 93.86(7)
C3 Ni1 C2 39.76(7)
C4 Ni1 C2 70.10(7)
C1 Ni1 P2 107.61(4)
C3 Ni1 P2 116.36(5)
C4 Ni1 P2 154.43(5)
C2 Ni1 P2 95.07(5)
C1 Ni1 P1 109.05(5)
C3 Ni1 P1 116.53(5)
C4 Ni1 P1 95.92(5)
C2 Ni1 P1 154.28(5)
P2 Ni1 P1 89.103(16)
C5 P1 C8 102.55(7)
C5 P1 C17 104.42(7)
C8 P1 C17 103.94(7)
C5 P1 Ni1 115.49(5)
C8 P1 Ni1 120.25(5)
C17 P1 Ni1 108.56(5)
C18 P2 C11 103.78(8)
C18 P2 C14 105.41(8)
C11 P2 C14 103.01(7)
C18 P2 Ni1 108.53(5)
C11 P2 Ni1 119.24(6)
C14 P2 Ni1 115.50(5)
C1 N1 B1 175.12(15)
N1 B1 C31 108.79(13)
N1 B1 C25 104.08(12)
C31 B1 C25 113.33(14)
N1 B1 C19 107.42(13)
C31 B1 C19 109.48(13)
C25 B1 C19 113.36(13)
N1 C1 Ni1 171.05(14)
C3 C2 Ni1 66.60(9)
C4 C3 C2 118.78(16)
C4 C3 Ni1 73.03(10)
C2 C3 Ni1 73.63(10)
C3 C4 Ni1 67.26(9)
C7 C5 C6 111.49(13)
C7 C5 P1 112.19(11)
C6 C5 P1 109.37(11)
C9 C8 C10 110.25(13)
C9 C8 P1 111.98(11)
C10 C8 P1 113.84(12)
C12 C11 C13 110.15(15)
C12 C11 P2 113.31(12)
C13 C11 P2 110.10(12)
C15 C14 C16 110.39(15)
C15 C14 P2 111.69(11)
C16 C14 P2 114.35(12)
C18 C17 P1 111.31(11)
C17 C18 P2 111.60(11)
C24 C19 C20 115.49(15)
C24 C19 B1 123.39(13)
C20 C19 B1 120.86(14)
C21 C20 C19 122.09(16)
C22 C21 C20 120.37(16)
C23 C22 C21 119.40(16)
C22 C23 C24 119.84(16)
C19 C24 C23 122.71(15)
C26 C25 C30 115.95(16)
C26 C25 B1 122.96(16)
C30 C25 B1 120.93(15)
C25 C26 C27 122.2(2)
C28 C27 C26 120.1(2)
C27 C28 C29 119.37(18)
C28 C29 C30 119.8(2)
C29 C30 C25 122.51(19)
C36 C31 C32 115.35(17)
C36 C31 B1 123.77(15)
C32 C31 B1 120.86(15)
C33 C32 C31 122.60(19)
C34 C33 C32 120.24(19)
C33 C34 C35 119.20(19)
C34 C35 C36 120.28(19)
C31 C36 C35 122.33(17)

loop_
_geom_bond_atom_site_label_1
_geom_bond_atom_site_label_2
_geom_bond_distance
Ni1 C1 1.9835(15)
Ni1 C3 2.0080(16)
Ni1 C4 2.0823(16)
Ni1 C2 2.0992(16)
Ni1 P2 2.1899(4)
Ni1 P1 2.2002(4)
P1 C5 1.8519(16)
P1 C8 1.8532(16)
P1 C17 1.8542(15)
P2 C18 1.8474(16)
P2 C11 1.8558(16)
P2 C14 1.8592(16)
N1 C1 1.1517(19)
N1 B1 1.592(2)
B1 C31 1.627(3)
B1 C25 1.632(2)
B1 C19 1.632(2)
C2 C3 1.399(2)
C3 C4 1.391(2)
C5 C7 1.530(2)
C5 C6 1.534(2)
C8 C9 1.526(2)
C8 C10 1.536(2)
C11 C12 1.524(2)
C11 C13 1.535(3)
C14 C15 1.525(2)
C14 C16 1.529(2)
C17 C18 1.532(2)
C19 C24 1.394(2)
C19 C20 1.406(2)
C20 C21 1.392(2)
C21 C22 1.379(3)
C22 C23 1.374(2)
C23 C24 1.399(2)
C25 C26 1.379(2)
C25 C30 1.391(3)
C26 C27 1.400(3)
C27 C28 1.367(3)
C28 C29 1.373(3)
C29 C30 1.390(3)
C31 C36 1.394(2)
C31 C32 1.402(2)
C32 C33 1.387(3)
C33 C34 1.373(3)
C34 C35 1.374(3)
C35 C36 1.396(3)
